data_2223462
loop_
_publ_author_name
'Choi, Hong Dae'
'Seo, Pil Ja'
'Son, Byeng Wha'
'Lee, Uk'

_publ_section_title
;
 2-(4-Bromophenyl)-5,6-methylenedioxy-3-phenylsulfinyl-1-benzofuran
 benzene solvate
;
_journal_coeditor_code KP2232
_journal_issue 10
_journal_name_full 'Acta Crystallographica Section E'
_journal_page_first o2503
_journal_paper_doi 10.1107/S1600536809037283
_journal_volume 65
_journal_year 2009
_chemical_formula_iupac 'C21 H13 Br O4 S, C6 H6'
_chemical_formula_moiety 'C21 H13 Br O4 S, C6 H6'
_chemical_formula_sum 'C27 H19 Br O4 S'
_chemical_formula_weight 519.39
_chemical_name_systematic
;
2-(4-Bromophenyl)-5,6-methylenedioxy-3-phenylsulfinyl-1-benzofuran benzene
solvate
;
_space_group_IT_number 14
_symmetry_cell_setting monoclinic
_symmetry_space_group_name_Hall '-P 2ybc'
_symmetry_space_group_name_H-M 'P 1 21/c 1'
_atom_sites_solution_hydrogens difmap
_atom_sites_solution_primary direct
_atom_sites_solution_secondary difmap
_cell_angle_alpha 90.00
_cell_angle_beta 102.4180(10)
_cell_angle_gamma 90.00
_cell_formula_units_Z 4
_cell_length_a 13.8967(7)
_cell_length_b 12.6640(7)
_cell_length_c 13.0469(7)
_cell_measurement_reflns_used 6564
_cell_measurement_temperature 173(2)
_cell_measurement_theta_max 27.47
_cell_measurement_theta_min 2.20
_cell_volume 2242.4(2)
_computing_cell_refinement 'SAINT (Bruker, 2001)'
_computing_data_collection 'SMART (Bruker, 2001)'
_computing_data_reduction 'SAINT (Bruker, 2001)'
_computing_molecular_graphics 'ORTEP-3 (Farrugia, 1997) and DIAMOND (Brandenburg, 1998)'
_computing_publication_material 'SHELXL97 (Sheldrick, 2008)'
_computing_structure_refinement 'SHELXL97 (Sheldrick, 2008)'
_computing_structure_solution 'SHELXS97 (Sheldrick, 2008)'
_diffrn_ambient_temperature 173(2)
_diffrn_detector_area_resol_mean 10.0
_diffrn_measured_fraction_theta_full 0.999
_diffrn_measured_fraction_theta_max 0.999
_diffrn_measurement_device_type 'Bruker SMART CCD'
_diffrn_measurement_method '\f and \w'
_diffrn_radiation_monochromator graphite
_diffrn_radiation_source 'fine-focus sealed tube'
_diffrn_radiation_type MoK\a
_diffrn_radiation_wavelength 0.71073
_diffrn_reflns_av_R_equivalents 0.0752
_diffrn_reflns_av_sigmaI/netI 0.0542
_diffrn_reflns_limit_h_max 17
_diffrn_reflns_limit_h_min -17
_diffrn_reflns_limit_k_max 8
_diffrn_reflns_limit_k_min -16
_diffrn_reflns_limit_l_max 16
_diffrn_reflns_limit_l_min -15
_diffrn_reflns_number 13417
_diffrn_reflns_theta_full 27.00
_diffrn_reflns_theta_max 27.00
_diffrn_reflns_theta_min 1.50
_exptl_absorpt_coefficient_mu 1.959
_exptl_absorpt_correction_T_max 0.679
_exptl_absorpt_correction_T_min 0.629
_exptl_absorpt_correction_type multi-scan
_exptl_absorpt_process_details '(SADABS; Sheldrick, 2000)'
_exptl_crystal_colour colorless
_exptl_crystal_density_diffrn 1.538
_exptl_crystal_density_method 'not measured'
_exptl_crystal_description block
_exptl_crystal_F_000 1056
_exptl_crystal_size_max 0.40
_exptl_crystal_size_mid 0.20
_exptl_crystal_size_min 0.20
_refine_diff_density_max 0.640
_refine_diff_density_min -0.646
_refine_ls_extinction_method none
_refine_ls_goodness_of_fit_ref 1.021
_refine_ls_hydrogen_treatment constr
_refine_ls_matrix_type full
_refine_ls_number_parameters 298
_refine_ls_number_reflns 4886
_refine_ls_number_restraints 6
_refine_ls_restrained_S_all 1.020
_refine_ls_R_factor_all 0.0476
_refine_ls_R_factor_gt 0.0364
_refine_ls_shift/su_max 0.001
_refine_ls_shift/su_mean 0.000
_refine_ls_structure_factor_coef Fsqd
_refine_ls_weighting_details 'calc w=1/[\s^2^(Fo^2^)+(0.0572P)^2^+0.3212P] where P=(Fo^2^+2Fc^2^)/3'
_refine_ls_weighting_scheme calc
_refine_ls_wR_factor_gt 0.0957
_refine_ls_wR_factor_ref 0.1016
_reflns_number_gt 3946
_reflns_number_total 4886
_reflns_threshold_expression I>2\s(I)
_cod_data_source_file kp2232.cif
_cod_data_source_block I
_cod_original_sg_symbol_Hall -P_2ybc
_cod_original_sg_symbol_H-M P_21/c
_cod_database_code 2223462
_cod_database_fobs_code 2223462

loop_
_symmetry_equiv_pos_as_xyz
'x, y, z'
'-x, y+1/2, -z+1/2'
'-x, -y, -z'
'x, -y-1/2, z-1/2'

loop_
_atom_site_type_symbol
_atom_site_label
_atom_site_fract_x
_atom_site_fract_y
_atom_site_fract_z
_atom_site_U_iso_or_equiv
_atom_site_adp_type
_atom_site_calc_flag
_atom_site_refinement_flags
_atom_site_occupancy
_atom_site_disorder_assembly
_atom_site_disorder_group
Br Br 0.201403(18) 0.26805(2) 0.115664(18) 0.03840(10) Uani d . 1 . .
S S 0.63758(4) 0.22232(4) 0.56951(4) 0.02291(13) Uani d . 1 . .
O O1 0.43951(10) 0.44110(11) 0.59753(11) 0.0246(3) Uani d . 1 . .
O O2 0.57823(12) 0.58271(13) 0.94388(13) 0.0359(4) Uani d . 1 . .
O O3 0.71273(11) 0.47027(13) 0.96114(12) 0.0311(3) Uani d . 1 . .
O O4 0.68316(11) 0.16954(12) 0.67099(11) 0.0302(3) Uani d . 1 . .
C C1 0.56264(14) 0.32535(16) 0.60145(15) 0.0224(4) Uani d . 1 . .
C C2 0.47437(14) 0.36076(16) 0.54372(16) 0.0226(4) Uani d . 1 . .
C C3 0.50610(14) 0.45414(16) 0.69083(16) 0.0230(4) Uani d . 1 . .
C C4 0.49371(15) 0.52551(17) 0.76854(17) 0.0267(4) Uani d . 1 . .
H H4 0.4400 0.5708 0.7619 0.032 Uiso calc R 1 . .
C C5 0.56899(16) 0.52172(16) 0.85561(17) 0.0261(4) Uani d . 1 . .
C C6 0.66481(17) 0.54604(19) 1.01496(17) 0.0324(5) Uani d . 1 . .
H H6A 0.6472 0.5136 1.0757 0.039 Uiso calc R 1 . .
H H6B 0.7088 0.6048 1.0387 0.039 Uiso calc R 1 . .
C C7 0.64952(15) 0.45403(17) 0.86521(16) 0.0250(4) Uani d . 1 . .
C C8 0.66125(15) 0.38315(16) 0.78944(16) 0.0245(4) Uani d . 1 . .
H H8 0.7152 0.3381 0.7972 0.029 Uiso calc R 1 . .
C C9 0.58448(15) 0.38419(16) 0.69831(16) 0.0227(4) Uani d . 1 . .
C C10 0.41034(15) 0.33635(16) 0.44190(16) 0.0234(4) Uani d . 1 . .
C C11 0.32404(16) 0.39505(18) 0.40747(18) 0.0296(5) Uani d . 1 . .
H H11 0.3082 0.4482 0.4502 0.036 Uiso calc R 1 . .
C C12 0.26182(16) 0.37585(19) 0.31148(18) 0.0319(5) Uani d . 1 . .
H H12 0.2051 0.4160 0.2895 0.038 Uiso calc R 1 . .
C C13 0.28519(16) 0.29598(18) 0.24839(17) 0.0277(5) Uani d . 1 . .
C C14 0.36932(17) 0.23670(18) 0.28017(18) 0.0300(5) Uani d . 1 . .
H H14 0.3842 0.1833 0.2372 0.036 Uiso calc R 1 . .
C C15 0.43210(17) 0.25665(17) 0.37660(19) 0.0291(5) Uani d . 1 . .
H H15 0.4890 0.2166 0.3977 0.035 Uiso calc R 1 . .
C C16 0.73086(15) 0.30455(17) 0.53476(16) 0.0243(4) Uani d . 1 . .
C C17 0.81941(17) 0.3206(2) 0.60380(19) 0.0423(6) Uani d . 1 . .
H H17 0.8325 0.2886 0.6695 0.051 Uiso calc R 1 . .
C C18 0.8888(2) 0.3853(3) 0.5735(2) 0.0584(9) Uani d . 1 . .
H H18 0.9490 0.3971 0.6193 0.070 Uiso calc R 1 . .
C C19 0.8689(2) 0.4326(3) 0.4751(2) 0.0530(8) Uani d . 1 . .
H H19 0.9153 0.4772 0.4561 0.064 Uiso calc R 1 . .
C C20 0.78115(18) 0.4138(2) 0.40579(19) 0.0381(6) Uani d . 1 . .
H H20 0.7688 0.4443 0.3394 0.046 Uiso calc R 1 . .
C C21 0.71121(16) 0.34943(18) 0.43497(16) 0.0284(5) Uani d . 1 . .
H H21 0.6517 0.3363 0.3884 0.034 Uiso calc R 1 . .
C C22 0.0616(2) 0.5412(3) 0.1216(2) 0.0578(8) Uani d D 1 . .
H H22 0.1180 0.5166 0.1017 0.069 Uiso calc R 1 . .
C C23 -0.0017(2) 0.4709(3) 0.1512(2) 0.0629(9) Uani d D 1 . .
H H23 0.0124 0.3991 0.1516 0.076 Uiso calc R 1 . .
C C24 -0.0846(2) 0.5040(5) 0.1801(3) 0.0906(16) Uani d D 1 . .
H H24 -0.1278 0.4551 0.1987 0.109 Uiso calc R 1 . .
C C25 -0.1041(3) 0.6067(6) 0.1817(4) 0.114(2) Uani d D 1 . .
H H25 -0.1608 0.6279 0.2028 0.137 Uiso calc R 1 . .
C C26 -0.0441(5) 0.6831(4) 0.1536(4) 0.129(3) Uani d D 1 . .
H H26 -0.0592 0.7545 0.1557 0.155 Uiso calc R 1 . .
C C27 0.0434(3) 0.6476(4) 0.1207(3) 0.0869(13) Uani d D 1 . .
H H27 0.0860 0.6955 0.0995 0.104 Uiso calc R 1 . .

loop_
_atom_site_aniso_label
_atom_site_aniso_U_11
_atom_site_aniso_U_22
_atom_site_aniso_U_33
_atom_site_aniso_U_12
_atom_site_aniso_U_13
_atom_site_aniso_U_23
Br 0.04220(16) 0.04233(17) 0.02635(14) -0.00182(10) -0.00222(10) -0.00305(10)
S 0.0252(3) 0.0199(3) 0.0232(3) 0.00213(19) 0.0043(2) -0.0001(2)
O1 0.0278(7) 0.0209(7) 0.0245(7) 0.0025(6) 0.0041(6) -0.0012(6)
O2 0.0408(9) 0.0339(9) 0.0302(8) 0.0055(7) 0.0016(7) -0.0113(7)
O3 0.0329(8) 0.0324(8) 0.0263(8) 0.0004(7) 0.0024(6) -0.0055(7)
O4 0.0356(8) 0.0263(8) 0.0274(8) 0.0057(6) 0.0041(6) 0.0055(6)
C1 0.0247(10) 0.0209(10) 0.0223(10) 0.0000(8) 0.0065(8) 0.0010(8)
C2 0.0260(10) 0.0184(10) 0.0251(10) 0.0003(8) 0.0092(8) 0.0006(8)
C3 0.0261(10) 0.0200(10) 0.0229(10) -0.0009(8) 0.0054(8) 0.0027(8)
C4 0.0286(11) 0.0225(11) 0.0299(11) 0.0027(8) 0.0083(9) -0.0001(9)
C5 0.0338(11) 0.0195(10) 0.0263(11) -0.0016(8) 0.0096(9) -0.0020(8)
C6 0.0406(12) 0.0290(12) 0.0265(11) -0.0005(10) 0.0047(9) -0.0036(9)
C7 0.0279(10) 0.0234(10) 0.0232(10) -0.0047(8) 0.0044(8) 0.0008(8)
C8 0.0258(10) 0.0218(10) 0.0265(10) 0.0007(8) 0.0072(8) 0.0017(9)
C9 0.0259(10) 0.0195(10) 0.0244(10) -0.0005(8) 0.0090(8) 0.0007(8)
C10 0.0270(10) 0.0199(10) 0.0238(10) -0.0021(8) 0.0064(8) 0.0038(8)
C11 0.0315(11) 0.0254(11) 0.0311(11) 0.0044(9) 0.0046(9) -0.0049(9)
C12 0.0307(11) 0.0292(12) 0.0333(12) 0.0064(9) 0.0013(9) -0.0007(10)
C13 0.0314(11) 0.0269(11) 0.0228(10) -0.0042(9) 0.0015(8) 0.0020(9)
C14 0.0358(12) 0.0266(11) 0.0273(11) 0.0034(9) 0.0064(9) -0.0054(9)
C15 0.0307(11) 0.0276(11) 0.0282(11) 0.0062(9) 0.0043(9) 0.0006(9)
C16 0.0246(10) 0.0245(10) 0.0245(10) -0.0007(8) 0.0065(8) -0.0028(9)
C17 0.0326(12) 0.0649(18) 0.0269(12) -0.0063(12) 0.0007(10) 0.0041(12)
C18 0.0341(14) 0.095(3) 0.0395(15) -0.0256(15) -0.0062(12) 0.0027(16)
C19 0.0452(15) 0.070(2) 0.0439(15) -0.0286(14) 0.0111(12) 0.0008(15)
C20 0.0414(13) 0.0430(15) 0.0304(12) -0.0073(11) 0.0090(10) 0.0042(11)
C21 0.0284(10) 0.0296(11) 0.0256(10) 0.0001(9) 0.0022(9) -0.0010(9)
C22 0.0416(15) 0.085(2) 0.0443(16) 0.0091(15) 0.0035(13) -0.0037(16)
C23 0.0460(16) 0.092(3) 0.0480(17) 0.0026(17) 0.0039(14) -0.0090(18)
C24 0.0445(18) 0.177(5) 0.0487(19) -0.003(2) 0.0070(15) -0.038(3)
C25 0.072(3) 0.176(6) 0.076(3) 0.057(3) -0.025(2) -0.081(4)
C26 0.148(5) 0.089(4) 0.102(4) 0.060(4) -0.080(4) -0.049(3)
C27 0.093(3) 0.076(3) 0.067(2) 0.003(2) -0.036(2) 0.000(2)

loop_
_atom_type_symbol
_atom_type_description
_atom_type_scat_dispersion_real
_atom_type_scat_dispersion_imag
_atom_type_scat_source
C C 0.0033 0.0016 'International Tables Vol C Tables 4.2.6.8 and 6.1.1.4'
H H 0.0000 0.0000 'International Tables Vol C Tables 4.2.6.8 and 6.1.1.4'
O O 0.0106 0.0060 'International Tables Vol C Tables 4.2.6.8 and 6.1.1.4'
S S 0.1246 0.1234 'International Tables Vol C Tables 4.2.6.8 and 6.1.1.4'
Br Br -0.2901 2.4595 'International Tables Vol C Tables 4.2.6.8 and 6.1.1.4'

loop_
_geom_angle_atom_site_label_1
_geom_angle_atom_site_label_2
_geom_angle_atom_site_label_3
_geom_angle_site_symmetry_1
_geom_angle_site_symmetry_3
_geom_angle
_geom_angle_publ_flag
O4 S C1 . . 106.19(9) ?
O4 S C16 . . 106.93(9) ?
C1 S C16 . . 97.18(10) ?
C3 O1 C2 . . 107.24(15) ?
C5 O2 C6 . . 106.02(17) ?
C7 O3 C6 . . 105.75(16) ?
C2 C1 C9 . . 107.91(17) ?
C2 C1 S . . 127.83(16) ?
C9 C1 S . . 124.22(15) ?
C1 C2 O1 . . 109.40(17) ?
C1 C2 C10 . . 136.67(19) ?
O1 C2 C10 . . 113.92(17) ?
O1 C3 C9 . . 110.75(17) ?
O1 C3 C4 . . 123.88(18) ?
C9 C3 C4 . . 125.33(19) ?
C5 C4 C3 . . 112.83(19) ?
C5 C4 H4 . . 123.6 ?
C3 C4 H4 . . 123.6 ?
C4 C5 O2 . . 126.47(19) ?
C4 C5 C7 . . 123.47(19) ?
O2 C5 C7 . . 110.06(19) ?
O2 C6 O3 . . 108.32(17) ?
O2 C6 H6A . . 110.0 ?
O3 C6 H6A . . 110.0 ?
O2 C6 H6B . . 110.0 ?
O3 C6 H6B . . 110.0 ?
H6A C6 H6B . . 108.4 ?
C8 C7 O3 . . 126.87(19) ?
C8 C7 C5 . . 123.75(19) ?
O3 C7 C5 . . 109.38(18) ?
C7 C8 C9 . . 114.48(18) ?
C7 C8 H8 . . 122.8 ?
C9 C8 H8 . . 122.8 ?
C3 C9 C8 . . 120.13(18) ?
C3 C9 C1 . . 104.69(17) ?
C8 C9 C1 . . 135.18(19) ?
C15 C10 C11 . . 118.1(2) ?
C15 C10 C2 . . 122.52(19) ?
C11 C10 C2 . . 119.36(18) ?
C12 C11 C10 . . 121.5(2) ?
C12 C11 H11 . . 119.2 ?
C10 C11 H11 . . 119.2 ?
C11 C12 C13 . . 119.1(2) ?
C11 C12 H12 . . 120.5 ?
C13 C12 H12 . . 120.5 ?
C14 C13 C12 . . 120.8(2) ?
C14 C13 Br . . 119.17(17) ?
C12 C13 Br . . 120.07(17) ?
C13 C14 C15 . . 120.0(2) ?
C13 C14 H14 . . 120.0 ?
C15 C14 H14 . . 120.0 ?
C14 C15 C10 . . 120.5(2) ?
C14 C15 H15 . . 119.8 ?
C10 C15 H15 . . 119.8 ?
C17 C16 C21 . . 121.3(2) ?
C17 C16 S . . 120.88(17) ?
C21 C16 S . . 117.76(16) ?
C16 C17 C18 . . 118.7(2) ?
C16 C17 H17 . . 120.7 ?
C18 C17 H17 . . 120.7 ?
C17 C18 C19 . . 120.4(2) ?
C17 C18 H18 . . 119.8 ?
C19 C18 H18 . . 119.8 ?
C20 C19 C18 . . 120.3(2) ?
C20 C19 H19 . . 119.8 ?
C18 C19 H19 . . 119.8 ?
C19 C20 C21 . . 119.9(2) ?
C19 C20 H20 . . 120.1 ?
C21 C20 H20 . . 120.1 ?
C20 C21 C16 . . 119.3(2) ?
C20 C21 H21 . . 120.3 ?
C16 C21 H21 . . 120.3 ?
C23 C22 C27 . . 121.0(4) ?
C23 C22 H22 . . 119.5 ?
C27 C22 H22 . . 119.5 ?
C24 C23 C22 . . 121.0(4) ?
C24 C23 H23 . . 119.5 ?
C22 C23 H23 . . 119.5 ?
C25 C24 C23 . . 119.7(5) ?
C25 C24 H24 . . 120.2 ?
C23 C24 H24 . . 120.2 ?
C24 C25 C26 . . 123.1(4) ?
C24 C25 H25 . . 118.4 ?
C26 C25 H25 . . 118.4 ?
C25 C26 C27 . . 117.2(4) ?
C25 C26 H26 . . 121.4 ?
C27 C26 H26 . . 121.4 ?
C22 C27 C26 . . 118.0(5) ?
C22 C27 H27 . . 121.0 ?
C26 C27 H27 . . 121.0 ?

loop_
_geom_bond_atom_site_label_1
_geom_bond_atom_site_label_2
_geom_bond_site_symmetry_2
_geom_bond_distance
_geom_bond_publ_flag
Br C13 . 1.901(2) ?
S O4 . 1.4968(15) ?
S C1 . 1.774(2) ?
S C16 . 1.795(2) ?
O1 C3 . 1.371(2) ?
O1 C2 . 1.382(2) ?
O2 C5 . 1.370(3) ?
O2 C6 . 1.429(3) ?
O3 C7 . 1.381(2) ?
O3 C6 . 1.435(3) ?
C1 C2 . 1.370(3) ?
C1 C9 . 1.442(3) ?
C2 C10 . 1.464(3) ?
C3 C9 . 1.391(3) ?
C3 C4 . 1.396(3) ?
C4 C5 . 1.370(3) ?
C4 H4 . 0.9300 ?
C5 C7 . 1.394(3) ?
C6 H6A . 0.9700 ?
C6 H6B . 0.9700 ?
C7 C8 . 1.371(3) ?
C8 C9 . 1.416(3) ?
C8 H8 . 0.9300 ?
C10 C15 . 1.395(3) ?
C10 C11 . 1.400(3) ?
C11 C12 . 1.382(3) ?
C11 H11 . 0.9300 ?
C12 C13 . 1.386(3) ?
C12 H12 . 0.9300 ?
C13 C14 . 1.376(3) ?
C14 C15 . 1.391(3) ?
C14 H14 . 0.9300 ?
C15 H15 . 0.9300 ?
C16 C17 . 1.375(3) ?
C16 C21 . 1.393(3) ?
C17 C18 . 1.387(4) ?
C17 H17 . 0.9300 ?
C18 C19 . 1.389(4) ?
C18 H18 . 0.9300 ?
C19 C20 . 1.374(4) ?
C19 H19 . 0.9300 ?
C20 C21 . 1.383(3) ?
C20 H20 . 0.9300 ?
C21 H21 . 0.9300 ?
C22 C23 . 1.365(5) ?
C22 C27 . 1.370(5) ?
C22 H22 . 0.9300 ?
C23 C24 . 1.354(4) ?
C23 H23 . 0.9300 ?
C24 C25 . 1.330(7) ?
C24 H24 . 0.9300 ?
C25 C26 . 1.377(8) ?
C25 H25 . 0.9300 ?
C26 C27 . 1.445(8) ?
C26 H26 . 0.9300 ?
C27 H27 . 0.9300 ?

loop_
_geom_hbond_atom_site_label_D
_geom_hbond_atom_site_label_H
_geom_hbond_atom_site_label_A
_geom_hbond_site_symmetry_A
_geom_hbond_distance_DH
_geom_hbond_distance_HA
_geom_hbond_distance_DA
_geom_hbond_angle_DHA
C4 H4 O4 2_656 0.93 2.43 3.290(3) 153.7
C14 H14 Cg1 4_565 0.93 2.72 3.531(3) 147.0

loop_
_geom_torsion_atom_site_label_1
_geom_torsion_atom_site_label_2
_geom_torsion_atom_site_label_3
_geom_torsion_atom_site_label_4
_geom_torsion_site_symmetry_1
_geom_torsion_site_symmetry_2
_geom_torsion_site_symmetry_3
_geom_torsion_site_symmetry_4
_geom_torsion
_geom_torsion_publ_flag
O4 S C1 C2 . . . . -144.86(18) ?
C16 S C1 C2 . . . . 105.13(19) ?
O4 S C1 C9 . . . . 32.39(19) ?
C16 S C1 C9 . . . . -77.62(18) ?
C9 C1 C2 O1 . . . . 1.4(2) ?
S C1 C2 O1 . . . . 179.01(14) ?
C9 C1 C2 C10 . . . . -179.5(2) ?
S C1 C2 C10 . . . . -1.9(4) ?
C3 O1 C2 C1 . . . . -1.2(2) ?
C3 O1 C2 C10 . . . . 179.43(16) ?
C2 O1 C3 C9 . . . . 0.6(2) ?
C2 O1 C3 C4 . . . . -177.09(19) ?
O1 C3 C4 C5 . . . . 178.27(18) ?
C9 C3 C4 C5 . . . . 0.9(3) ?
C3 C4 C5 O2 . . . . 179.17(19) ?
C3 C4 C5 C7 . . . . 0.2(3) ?
C6 O2 C5 C4 . . . . 176.6(2) ?
C6 O2 C5 C7 . . . . -4.3(2) ?
C5 O2 C6 O3 . . . . 6.8(2) ?
C7 O3 C6 O2 . . . . -6.7(2) ?
C6 O3 C7 C8 . . . . -175.7(2) ?
C6 O3 C7 C5 . . . . 4.1(2) ?
C4 C5 C7 C8 . . . . -1.0(3) ?
O2 C5 C7 C8 . . . . 179.93(19) ?
C4 C5 C7 O3 . . . . 179.20(19) ?
O2 C5 C7 O3 . . . . 0.1(2) ?
O3 C7 C8 C9 . . . . -179.72(18) ?
C5 C7 C8 C9 . . . . 0.5(3) ?
O1 C3 C9 C8 . . . . -179.05(17) ?
C4 C3 C9 C8 . . . . -1.4(3) ?
O1 C3 C9 C1 . . . . 0.2(2) ?
C4 C3 C9 C1 . . . . 177.88(19) ?
C7 C8 C9 C3 . . . . 0.6(3) ?
C7 C8 C9 C1 . . . . -178.4(2) ?
C2 C1 C9 C3 . . . . -1.0(2) ?
S C1 C9 C3 . . . . -178.71(15) ?
C2 C1 C9 C8 . . . . 178.1(2) ?
S C1 C9 C8 . . . . 0.4(3) ?
C1 C2 C10 C15 . . . . 1.9(4) ?
O1 C2 C10 C15 . . . . -179.02(18) ?
C1 C2 C10 C11 . . . . -177.7(2) ?
O1 C2 C10 C11 . . . . 1.4(3) ?
C15 C10 C11 C12 . . . . -0.4(3) ?
C2 C10 C11 C12 . . . . 179.2(2) ?
C10 C11 C12 C13 . . . . 0.6(3) ?
C11 C12 C13 C14 . . . . -0.3(3) ?
C11 C12 C13 Br . . . . -179.72(17) ?
C12 C13 C14 C15 . . . . 0.0(3) ?
Br C13 C14 C15 . . . . 179.35(17) ?
C13 C14 C15 C10 . . . . 0.2(3) ?
C11 C10 C15 C14 . . . . 0.0(3) ?
C2 C10 C15 C14 . . . . -179.6(2) ?
O4 S C16 C17 . . . . -8.5(2) ?
C1 S C16 C17 . . . . 100.9(2) ?
O4 S C16 C21 . . . . 170.16(16) ?
C1 S C16 C21 . . . . -80.45(18) ?
C21 C16 C17 C18 . . . . 1.8(4) ?
S C16 C17 C18 . . . . -179.6(2) ?
C16 C17 C18 C19 . . . . -0.2(5) ?
C17 C18 C19 C20 . . . . -1.5(5) ?
C18 C19 C20 C21 . . . . 1.5(5) ?
C19 C20 C21 C16 . . . . 0.1(4) ?
C17 C16 C21 C20 . . . . -1.8(3) ?
S C16 C21 C20 . . . . 179.57(18) ?
C27 C22 C23 C24 . . . . 0.4(5) ?
C22 C23 C24 C25 . . . . -1.3(5) ?
C23 C24 C25 C26 . . . . 1.0(7) ?
C24 C25 C26 C27 . . . . 0.3(7) ?
C23 C22 C27 C26 . . . . 0.9(5) ?
C25 C26 C27 C22 . . . . -1.2(6) ?
